data_4114030
loop_
_publ_author_name
'Elizabeth D. Blue'
'Amelia Davis'
'David Conner'
'T. Brent Gunnoe'
'Paul D. Boyle'
'P. S. White'

_publ_contact_author_address
;    
Department of Chemistry
North Carolina State University    
Campus Box 8204
Raleigh, NC 27696
;
_publ_contact_author_email brent_gunnoe@ncsu.edu
_publ_contact_author_fax 919-515-8909
_publ_contact_author_name 'T. Brent Gunnoe'
_publ_contact_author_phone 919-513-3704
_publ_section_title
;
 Synthesis, Solid-State Crystal Structure, and Reactivity of a Monomeric
 Copper(I) Anilido Complex
;
_journal_name_full 'Journal of the American Chemical Society'
_journal_page_first 9435
_journal_page_last 9441
_journal_paper_doi 10.1021/ja0353659
_journal_volume 125
_journal_year 2003
_chemical_formula_moiety 'C18 H40 Cl Cu P2 '
_chemical_formula_sum 'C18 H40 Cl Cu P2'
_chemical_formula_weight 417.46
_chemical_name_systematic
;
[(dtbpe)Cu(mu-Cl)]2 (5).
;
_space_group_IT_number 14
_symmetry_cell_setting monoclinic
_symmetry_space_group_name_Hall '-P 2ybc'
_symmetry_space_group_name_H-M 'P 1 21/c 1'
_cell_angle_alpha 90.0
_cell_angle_beta 112.7524(18)
_cell_angle_gamma 90.0
_cell_formula_units_Z 4
_cell_length_a 11.3260(7)
_cell_length_b 15.3216(9)
_cell_length_c 13.7667(9)
_cell_measurement_reflns_used 4199
_cell_measurement_temperature 173
_cell_measurement_theta_max 28.00
_cell_measurement_theta_min 2.00
_cell_volume 2203.1(2)
_computing_cell_refinement 'Siemens SMART'
_computing_data_collection 'Siemens SMART'
_computing_data_reduction 'NRCVAX DATRD2'
_computing_molecular_graphics NRCVAX
_computing_publication_material 'NRCVAX TABLES Jan 94 Version'
_computing_structure_refinement 'NRCVAX LSTSQ'
_computing_structure_solution SIR92
_diffrn_ambient_temperature 173
_diffrn_measurement_device 'Siemens SMART'
_diffrn_measurement_method 'Omega scan'
_diffrn_radiation_monochromator graphite
_diffrn_radiation_source 'xray tube'
_diffrn_radiation_type 'Molybdenum K\a'
_diffrn_radiation_wavelength .71073
_diffrn_reflns_av_R_equivalents .034
_diffrn_reflns_limit_h_max 13
_diffrn_reflns_limit_h_min -14
_diffrn_reflns_limit_k_max 20
_diffrn_reflns_limit_k_min 0
_diffrn_reflns_limit_l_max 18
_diffrn_reflns_limit_l_min 0
_diffrn_reflns_number 15186
_diffrn_reflns_theta_max 28.00
_diffrn_reflns_theta_min 2.00
_exptl_absorpt_coefficient_mu 1.25
_exptl_absorpt_correction_T_max 1.0000
_exptl_absorpt_correction_T_min 0.5466
_exptl_absorpt_correction_type empirical
_exptl_absorpt_process_details SADABS
_exptl_crystal_density_diffrn 1.259
_exptl_crystal_F_000 899.04
_exptl_crystal_size_max .30
_exptl_crystal_size_mid .07
_exptl_crystal_size_min .07
_refine_diff_density_max 0.86
_refine_diff_density_min -0.61
_refine_ls_goodness_of_fit_obs 2.32
_refine_ls_hydrogen_treatment constr
_refine_ls_matrix_type full
_refine_ls_number_parameters 199
_refine_ls_number_reflns 4690
_refine_ls_R_factor_all .058
_refine_ls_R_factor_obs .051
_refine_ls_shift/esd_max .000
_refine_ls_structure_factor_coef F
_refine_ls_weighting_details '1/(\s^2^(F)+ .0001F^2^) '
_refine_ls_weighting_scheme sigma
_refine_ls_wR_factor_all .063
_refine_ls_wR_factor_obs .060
_reflns_number_observed 4701
_reflns_number_total 5254
_reflns_observed_criterion 'Inet > 1.0\s(Inet)'
_cod_data_source_file ja0353659si20030328_033625_2.cif
_cod_data_source_block c02125
_cod_original_sg_symbol_H-M 'P 21/c'
_cod_original_formula_sum 'C18 H40 Cl Cu P2 '
_cod_database_code 4114030

loop_
_symmetry_equiv_pos_as_xyz
x,y,z
-x,-y,-z
-x,1/2+y,1/2-z
x,1/2-y,1/2+z

loop_
_atom_site_label
_atom_site_fract_x
_atom_site_fract_y
_atom_site_fract_z
_atom_site_U_iso_or_equiv
_atom_site_adp_type
_atom_site_type_symbol
Cu1 .01979(4) .06609(3) .59503(3) .0160(2) Uani Cu
Cl1 -.03343(9) .08902(5) .41161(6) .0207(5) Uani Cl
P1 -.10828(8) .12630(6) .67111(7) .0156(4) Uani P
P2 .20087(8) .13526(5) .70467(7) .0145(4) Uani P
C1 .0109(3) .1812(2) .7883(3) .0195(18) Uani C
C2 .1364(3) .2111(2) .7780(3) .0170(18) Uani C
C3 -.2195(3) .2159(2) .5949(3) .0213(18) Uani C
C4 -.3043(4) .1819(3) .4861(3) .039(2) Uani C
C5 -.1342(4) .2878(3) .5787(3) .031(2) Uani C
C6 -.3024(4) .2580(3) .6481(3) .032(2) Uani C
C7 -.1947(4) .0521(2) .7327(3) .026(2) Uani C
C8 -.1043(4) -.0242(3) .7817(4) .036(3) Uani C
C9 -.3149(4) .0160(3) .6475(4) .039(3) Uani C
C10 -.2280(4) .0946(3) .8209(4) .037(3) Uani C
C11 .2856(3) .2123(2) .6455(3) .0203(18) Uani C
C12 .1824(4) .2672(2) .5635(3) .0229(19) Uani C
C13 .3820(4) .2754(3) .7232(3) .038(2) Uani C
C14 .3507(4) .1582(3) .5867(4) .039(3) Uani C
C15 .3216(3) .0661(2) .8108(3) .0230(19) Uani C
C16 .4345(4) .1140(3) .8936(4) .039(2) Uani C
C17 .2453(4) .0201(3) .8672(3) .029(2) Uani C
C18 .3712(4) -.0059(3) .7590(4) .035(2) Uani C
H1a .033 .141 .846 .0298 Uiso H
H1b -.029 .232 .803 .0298 Uiso H
H2a .120 .266 .742 .0259 Uiso H
H2b .201 .218 .848 .0259 Uiso H
H4a -.3617(18) .1385(13) .4929(5) .0445 Uiso H
H4b -.2517(6) .1565(17) .4531(9) .0445 Uiso H
H4c -.3527(20) .2293(5) .4438(8) .0445 Uiso H
H5a -.0810(19) .2633(5) .546(2) .0399 Uiso H
H5b -.0813(19) .3123(13) .6456(5) .0399 Uiso H
H5c -.1871(6) .3327(9) .5345(18) .0399 Uiso H
H6a -.2483(6) .2782(16) .7170(9) .0426 Uiso H
H6b -.3617(18) .2157(6) .6540(20) .0426 Uiso H
H6c -.349(2) .3065(11) .6065(12) .0426 Uiso H
H8a -.0303(14) -.0034(6) .8395(15) .0488 Uiso H
H8b -.078(2) -.0500(12) .7296(8) .0488 Uiso H
H8c -.1476(11) -.0671(9) .807(2) .0488 Uiso H
H9a -.2932(7) -.0113(17) .5938(12) .0505 Uiso H
H9b -.3741(12) .0628(5) .6172(16) .0505 Uiso H
H9c -.3535(16) -.0263(14) .6775(7) .0505 Uiso H
H10a -.289(2) .1403(13) .7916(7) .0531 Uiso H
H10b -.1517(8) .1184(18) .8736(12) .0531 Uiso H
H10c -.263(3) .0512(6) .8523(17) .0531 Uiso H
H12a .1212(13) .2294(4) .5134(11) .0325 Uiso H
H12b .2212(6) .3040(12) .5277(14) .0325 Uiso H
H12c .1399(16) .3027(12) .5976(5) .0325 Uiso H
H13a .3446(11) .3011(14) .7682(15) .0444 Uiso H
H13b .404(2) .3205(11) .6846(5) .0444 Uiso H
H13c .4578(11) .2438(6) .7651(15) .0444 Uiso H
H14a .4196(19) .1252(16) .6365(6) .0554 Uiso H
H14b .384(3) .1964(4) .548(2) .0554 Uiso H
H14c .2895(10) .1190(15) .5388(18) .0554 Uiso H
H16a .4881(15) .1381(15) .8608(7) .0433 Uiso H
H16b .4834(16) .0738(6) .9477(12) .0433 Uiso H
H16c .4030(6) .1602(12) .9242(16) .0433 Uiso H
H17a .219(2) .0622(5) .9066(18) .0373 Uiso H
H17b .2984(10) -.0232(13) .9144(17) .0373 Uiso H
H17c .1711(14) -.0073(15) .8162(5) .0373 Uiso H
H18a .3006(7) -.0320(13) .7026(15) .0448 Uiso H
H18b .414(2) -.0497(10) .8104(7) .0448 Uiso H
H18c .430(2) .0188(5) .732(2) .0448 Uiso H

loop_
_atom_site_aniso_label
_atom_site_aniso_U_11
_atom_site_aniso_U_22
_atom_site_aniso_U_33
_atom_site_aniso_U_12
_atom_site_aniso_U_13
_atom_site_aniso_U_23
_atom_site_aniso_type_symbol
Cu1 .0178(2) .0127(2) .0164(2) -.00048(16) .00530(17) -.00387(16) Cu
Cl1 .0309(5) .0118(4) .0171(4) -.0004(3) .0068(4) -.0021(3) Cl
P1 .0162(4) .0125(4) .0184(4) .0012(3) .0069(4) -.0016(3) P
P2 .0147(4) .0116(4) .0157(4) -.0003(3) .0041(3) -.0010(3) P
C1 .0230(18) .0175(17) .0189(17) .0034(14) .0090(15) .0005(14) C
C2 .0219(18) .0134(16) .0124(16) -.0013(13) .0032(14) -.0030(12) C
C3 .0202(18) .0201(18) .0220(18) .0072(14) .0064(15) .0017(14) C
C4 .030(2) .039(3) .035(2) .0143(19) -.0012(19) -.0011(20) C
C5 .028(2) .026(2) .037(2) .0077(16) .0111(19) .0104(17) C
C6 .029(2) .024(2) .046(3) .0097(16) .0180(20) -.0017(18) C
C7 .0281(20) .0156(18) .043(2) -.0006(15) .0235(18) .0013(16) C
C8 .042(2) .022(2) .053(3) .0033(18) .029(2) .0136(19) C
C9 .032(2) .030(2) .060(3) -.0088(18) .022(2) -.003(2) C
C10 .048(3) .031(2) .049(3) -.0005(19) .037(2) -.0004(19) C
C11 .0200(17) .0208(18) .0191(17) -.0040(14) .0065(15) -.0006(14) C
C12 .0299(20) .0210(18) .0167(17) -.0039(15) .0078(16) .0034(14) C
C13 .034(2) .037(2) .032(2) -.0194(19) .0017(19) .0015(19) C
C14 .044(3) .038(2) .052(3) .008(2) .036(2) .007(2) C
C15 .0189(18) .0166(17) .0292(20) .0005(14) .0046(16) -.0003(15) C
C16 .028(2) .027(2) .045(3) -.0016(18) -.0062(19) .0039(19) C
C17 .029(2) .024(2) .029(2) .0071(16) .0069(17) .0115(16) C
C18 .035(2) .024(2) .045(3) .0117(18) .015(2) .0028(19) C

loop_
_atom_type_symbol
_atom_type_scat_dispersion_real
_atom_type_scat_dispersion_imag
_atom_type_scat_source
C .003 .002 'International Tables Vol. IV Table 2.2B'
H .000 .000 'International Tables Vol. IV Table 2.2B'
Cl .148 .159 'International Tables Vol. IV Table 2.2B'
Cu .320 1.265 'International Tables Vol. IV Table 2.2B'
P .102 .094 'International Tables Vol. IV Table 2.2B'

loop_
_geom_angle_atom_site_label_1
_geom_angle_atom_site_label_2
_geom_angle_atom_site_label_3
_geom_angle
_geom_angle_site_symmetry_1
_geom_angle_site_symmetry_3
Cl1 Cu1 Cl1 95.73(3) ? 2_556
Cl1 Cu1 P1 118.71(3) ? ?
Cl1 Cu1 P2 115.23(3) ? ?
Cl1 Cu1 P1 118.78(3) 2_556 ?
Cl1 Cu1 P2 115.65(3) 2_556 ?
P1 Cu1 P2 94.40(3) ? ?
Cu1 Cl1 Cu1 84.27(3) ? 2_556
Cu1 P1 C1 101.76(10) ? ?
Cu1 P1 C3 116.42(11) ? ?
Cu1 P1 C7 119.37(11) ? ?
C1 P1 C3 104.96(16) ? ?
C1 P1 C7 102.15(17) ? ?
C3 P1 C7 109.62(16) ? ?
Cu1 P2 C2 101.98(11) ? ?
Cu1 P2 C11 118.69(12) ? ?
Cu1 P2 C15 116.50(11) ? ?
C2 P2 C11 102.37(15) ? ?
C2 P2 C15 104.38(15) ? ?
C11 P2 C15 110.29(16) ? ?
P1 C1 C2 116.0(2) ? ?
P2 C2 C1 115.5(2) ? ?
P1 C3 C4 109.2(3) ? ?
P1 C3 C5 106.3(2) ? ?
P1 C3 C6 116.1(3) ? ?
C4 C3 C5 107.1(3) ? ?
C4 C3 C6 110.0(3) ? ?
C5 C3 C6 107.6(3) ? ?
P1 C7 C8 106.4(2) ? ?
P1 C7 C9 109.7(3) ? ?
P1 C7 C10 115.0(3) ? ?
C8 C7 C9 108.0(3) ? ?
C8 C7 C10 107.5(3) ? ?
C9 C7 C10 110.0(3) ? ?
P2 C11 C12 107.0(2) ? ?
P2 C11 C13 115.7(2) ? ?
P2 C11 C14 108.5(2) ? ?
C12 C11 C13 107.6(3) ? ?
C12 C11 C14 107.2(3) ? ?
C13 C11 C14 110.5(3) ? ?
P2 C15 C16 116.9(3) ? ?
P2 C15 C17 105.5(2) ? ?
P2 C15 C18 109.2(3) ? ?
C16 C15 C17 108.3(3) ? ?
C16 C15 C18 109.9(3) ? ?
C17 C15 C18 106.5(3) ? ?

loop_
_geom_bond_atom_site_label_1
_geom_bond_atom_site_label_2
_geom_bond_distance
_geom_bond_site_symmetry_2
Cu1 Cl1 2.3844(9) ?
Cu1 Cl1 2.3857(9) 2_556
Cu1 P1 2.2863(8) ?
Cu1 P2 2.2832(9) ?
Cl1 Cu1 2.3856(9) 2_556
P1 C1 1.857(4) ?
P1 C3 1.884(4) ?
P1 C7 1.900(3) ?
P2 C2 1.864(3) ?
P2 C11 1.893(3) ?
P2 C15 1.893(4) ?
C1 C2 1.550(5) ?
C3 C4 1.525(6) ?
C3 C5 1.537(5) ?
C3 C6 1.538(5) ?
C7 C8 1.528(6) ?
C7 C9 1.517(6) ?
C7 C10 1.547(5) ?
C11 C12 1.525(5) ?
C11 C13 1.538(5) ?
C11 C14 1.532(5) ?
C15 C16 1.533(6) ?
C15 C17 1.537(5) ?
C15 C18 1.534(5) ?
